data_1517248
loop_
_publ_author_name
'Kasare, Sanghratna'
'Bankar, Siddheshwar K.'
'Ramasastry, S. S. V.'

_publ_section_title
;
 Expeditious Metal-Free Access to Functionalized Polycyclic Acetals under
 Mild Aqueous Conditions.
;
_journal_issue 16
_journal_name_full 'Organic letters'
_journal_page_first 4284
_journal_page_last 4287
_journal_paper_doi 10.1021/ol501986f
_journal_volume 16
_journal_year 2014
_chemical_formula_sum 'C10 H12 O4'
_chemical_formula_weight 196.2
_chemical_name_systematic
;
 ?
;
_space_group_IT_number 88
_symmetry_cell_setting tetragonal
_symmetry_Int_Tables_number 88
_symmetry_space_group_name_Hall '-I 4ad'
_symmetry_space_group_name_H-M 'I 41/a :2'
_atom_sites_solution_hydrogens geom
_audit_creation_date 2014-05-09T15:18:22-00:00
_audit_creation_method 'WinGX routine CIF_UPDATE'
_cell_angle_alpha 90
_cell_angle_beta 90
_cell_angle_gamma 90
_cell_formula_units_Z 16
_cell_length_a 19.225(13)
_cell_length_b 19.225(13)
_cell_length_c 10.568(9)
_cell_measurement_temperature 566(2)
_cell_volume 3906(5)
_computing_structure_refinement 'SHELXL-2013 (Sheldrick, 2013)'
_diffrn_ambient_temperature 566(2)
_diffrn_measured_fraction_theta_full 0.999
_diffrn_measured_fraction_theta_max 0.998
_diffrn_radiation_type MoK\a
_diffrn_radiation_wavelength 0.71073
_diffrn_reflns_av_R_equivalents 0.0406
_diffrn_reflns_Laue_measured_fraction_full 0.999
_diffrn_reflns_Laue_measured_fraction_max 0.998
_diffrn_reflns_limit_h_max 24
_diffrn_reflns_limit_h_min -11
_diffrn_reflns_limit_k_max 24
_diffrn_reflns_limit_k_min -23
_diffrn_reflns_limit_l_max 12
_diffrn_reflns_limit_l_min -13
_diffrn_reflns_number 6564
_diffrn_reflns_point_group_measured_fraction_full 0.999
_diffrn_reflns_point_group_measured_fraction_max 0.998
_diffrn_reflns_theta_full 26
_diffrn_reflns_theta_max 27.466
_diffrn_reflns_theta_min 2.997
_exptl_absorpt_coefficient_mu 0.103
_exptl_absorpt_correction_type none
_exptl_crystal_density_diffrn 1.335
_exptl_crystal_F_000 1664
_exptl_crystal_size_max 0.2
_exptl_crystal_size_mid 0.2
_exptl_crystal_size_min 0.2
_refine_diff_density_max 0.201
_refine_diff_density_min -0.166
_refine_diff_density_rms 0.042
_refine_ls_extinction_method none
_refine_ls_goodness_of_fit_ref 1.055
_refine_ls_hydrogen_treatment constr
_refine_ls_matrix_type full
_refine_ls_number_parameters 129
_refine_ls_number_reflns 2228
_refine_ls_number_restraints 0
_refine_ls_restrained_S_all 1.055
_refine_ls_R_factor_all 0.1103
_refine_ls_R_factor_gt 0.0654
_refine_ls_shift/su_max 0
_refine_ls_shift/su_mean 0
_refine_ls_structure_factor_coef Fsqd
_refine_ls_weighting_details 'w=1/[\s^2^(Fo^2^)+(0.0836P)^2^+1.2535P] where P=(Fo^2^+2Fc^2^)/3'
_refine_ls_weighting_scheme calc
_refine_ls_wR_factor_gt 0.1547
_refine_ls_wR_factor_ref 0.184
_reflns_number_gt 1330
_reflns_number_total 2228
_reflns_threshold_expression 'I > 2\s(I)'
_cod_data_source_file ol501986f_si_002.cif
_cod_data_source_block shelx
_cod_depositor_comments 'Adding full bibliography for 1517248--1517249.cif.'
_cod_original_cell_volume 3906(6)
_cod_original_sg_symbol_H-M 'I 41/a'
_cod_database_code 1517248
_shelx_estimated_absorpt_t_min 0.98
_shelx_estimated_absorpt_t_max 0.98

loop_
_symmetry_equiv_pos_as_xyz
'x, y, z'
'-y+3/4, x+1/4, z+1/4'
'-x, -y+1/2, z'
'y+1/4, -x+1/4, z+1/4'
'x+1/2, y+1/2, z+1/2'
'-y+5/4, x+3/4, z+3/4'
'-x+1/2, -y+1, z+1/2'
'y+3/4, -x+3/4, z+3/4'
'-x, -y, -z'
'y-3/4, -x-1/4, -z-1/4'
'x, y-1/2, -z'
'-y-1/4, x-1/4, -z-1/4'
'-x+1/2, -y+1/2, -z+1/2'
'y-1/4, -x+1/4, -z+1/4'
'x+1/2, y, -z+1/2'
'-y+1/4, x+1/4, -z+1/4'

loop_
_atom_site_label
_atom_site_type_symbol
_atom_site_fract_x
_atom_site_fract_y
_atom_site_fract_z
_atom_site_U_iso_or_equiv
_atom_site_adp_type
_atom_site_occupancy
_atom_site_calc_flag
O1 O 0.76347(9) 0.60475(8) 0.04380(17) 0.0613(5) Uani 1 d
O3 O 0.67872(8) 0.66880(9) -0.06082(19) 0.0673(6) Uani 1 d
C6 C 0.74370(12) 0.76722(12) -0.0640(2) 0.0502(6) Uani 1 d
C7 C 0.67941(13) 0.73983(13) -0.0550(2) 0.0563(6) Uani 1 d
C4 C 0.79576(12) 0.70818(12) -0.0813(2) 0.0507(6) Uani 1 d
H4 H 0.8144 0.7095 -0.1676 0.061 Uiso 1 calc
O2 O 0.84693(11) 0.73204(11) 0.23500(18) 0.0834(6) Uani 1 d
O4 O 0.82710(11) 0.85440(10) -0.0772(2) 0.0951(8) Uani 1 d
C5 C 0.74986(12) 0.64332(12) -0.0657(2) 0.0557(6) Uani 1 d
H5 H 0.7554 0.6133 -0.1399 0.067 Uiso 1 calc
C2 C 0.82771(12) 0.69917(12) 0.1434(2) 0.0549(6) Uani 1 d
C9 C 0.76541(15) 0.83969(13) -0.0633(2) 0.0624(7) Uani 1 d
C1 C 0.77012(13) 0.64672(14) 0.1552(2) 0.0614(7) Uani 1 d
H1A H 0.7792 0.6169 0.2273 0.074 Uiso 1 calc
H1B H 0.7266 0.6708 0.1705 0.074 Uiso 1 calc
C3 C 0.85610(12) 0.70689(12) 0.0136(2) 0.0540(6) Uani 1 d
H3A H 0.8869 0.6683 -0.0054 0.065 Uiso 1 calc
H3B H 0.8826 0.7497 0.0074 0.065 Uiso 1 calc
C8 C 0.60818(13) 0.76927(16) -0.0413(3) 0.0775(9) Uani 1 d
H8A H 0.5744 0.7333 -0.0554 0.116 Uiso 1 calc
H8B H 0.6016 0.8058 -0.1022 0.116 Uiso 1 calc
H8C H 0.6026 0.7877 0.0425 0.116 Uiso 1 calc
C10 C 0.71345(17) 0.89698(14) -0.0438(3) 0.0836(9) Uani 1 d
H10A H 0.6796 0.8958 -0.1105 0.125 Uiso 1 calc
H10B H 0.7369 0.941 -0.0445 0.125 Uiso 1 calc
H10C H 0.6906 0.8907 0.0362 0.125 Uiso 1 calc

loop_
_atom_site_aniso_label
_atom_site_aniso_U_11
_atom_site_aniso_U_22
_atom_site_aniso_U_33
_atom_site_aniso_U_23
_atom_site_aniso_U_13
_atom_site_aniso_U_12
O1 0.0603(11) 0.0470(10) 0.0766(12) 0.0007(8) -0.0023(9) -0.0018(8)
O3 0.0506(10) 0.0581(11) 0.0933(14) -0.0131(9) -0.0147(9) -0.0010(8)
C6 0.0533(14) 0.0515(14) 0.0458(12) 0.0018(10) -0.0003(10) 0.0049(11)
C7 0.0585(15) 0.0563(15) 0.0541(13) -0.0056(11) -0.0087(12) 0.0091(12)
C4 0.0516(13) 0.0539(14) 0.0466(12) -0.0021(10) 0.0034(10) 0.0049(11)
O2 0.0841(14) 0.0951(15) 0.0709(12) -0.0260(11) -0.0138(10) 0.0040(12)
O4 0.0826(15) 0.0626(12) 0.140(2) 0.0202(13) 0.0306(13) -0.0083(11)
C5 0.0515(14) 0.0513(14) 0.0643(15) -0.0104(11) -0.0074(11) 0.0058(11)
C2 0.0546(14) 0.0536(14) 0.0565(14) -0.0040(11) -0.0065(11) 0.0093(11)
C9 0.0707(18) 0.0542(15) 0.0622(15) 0.0107(12) 0.0041(13) 0.0028(14)
C1 0.0596(15) 0.0659(16) 0.0588(15) 0.0057(12) 0.0037(12) 0.0041(13)
C3 0.0475(13) 0.0501(13) 0.0643(15) -0.0014(11) -0.0011(11) -0.0011(11)
C8 0.0544(16) 0.084(2) 0.094(2) -0.0047(17) -0.0136(15) 0.0152(14)
C10 0.093(2) 0.0522(17) 0.106(2) 0.0021(15) -0.0089(19) 0.0119(15)

loop_
_atom_type_symbol
_atom_type_description
_atom_type_scat_dispersion_real
_atom_type_scat_dispersion_imag
_atom_type_scat_source
C C 0.0033 0.0016 'International Tables Vol C Tables 4.2.6.8 and 6.1.1.4'
H H 0 0 'International Tables Vol C Tables 4.2.6.8 and 6.1.1.4'
O O 0.0106 0.006 'International Tables Vol C Tables 4.2.6.8 and 6.1.1.4'

loop_
_geom_angle_atom_site_label_1
_geom_angle_atom_site_label_2
_geom_angle_atom_site_label_3
_geom_angle
C5 O1 C1 113.42(19)
C7 O3 C5 109.21(18)
C7 C6 C9 129.6(2)
C7 C6 C4 108.7(2)
C9 C6 C4 121.7(2)
C6 C7 O3 113.3(2)
C6 C7 C8 134.6(2)
O3 C7 C8 112.0(2)
C6 C4 C3 115.48(19)
C6 C4 C5 102.37(18)
C3 C4 C5 110.55(18)
O1 C5 O3 109.0(2)
O1 C5 C4 114.32(18)
O3 C5 C4 105.71(18)
O2 C2 C3 125.0(2)
O2 C2 C1 120.5(2)
C3 C2 C1 114.5(2)
O4 C9 C6 119.8(2)
O4 C9 C10 119.3(2)
C6 C9 C10 120.8(2)
O1 C1 C2 112.1(2)
C2 C3 C4 109.1(2)

loop_
_geom_bond_atom_site_label_1
_geom_bond_atom_site_label_2
_geom_bond_distance
O1 C5 1.399(3)
O1 C1 1.433(3)
O3 C7 1.367(3)
O3 C5 1.454(3)
C6 C7 1.347(4)
C6 C9 1.454(4)
C6 C4 1.524(3)
C7 C8 1.489(4)
C4 C3 1.534(3)
C4 C5 1.536(3)
O2 C2 1.214(3)
O4 C9 1.228(3)
C2 C3 1.484(3)
C2 C1 1.503(4)
C9 C10 1.501(4)

loop_
_geom_torsion_atom_site_label_1
_geom_torsion_atom_site_label_2
_geom_torsion_atom_site_label_3
_geom_torsion_atom_site_label_4
_geom_torsion
C9 C6 C7 O3 179.2(2)
C4 C6 C7 O3 1.4(3)
C9 C6 C7 C8 -0.1(5)
C4 C6 C7 C8 -177.9(3)
C5 O3 C7 C6 4.3(3)
C5 O3 C7 C8 -176.3(2)
C7 C6 C4 C3 -126.1(2)
C9 C6 C4 C3 55.9(3)
C7 C6 C4 C5 -6.0(2)
C9 C6 C4 C5 176.0(2)
C1 O1 C5 O3 -72.3(2)
C1 O1 C5 C4 45.7(3)
C7 O3 C5 O1 115.4(2)
C7 O3 C5 C4 -7.9(2)
C6 C4 C5 O1 -111.8(2)
C3 C4 C5 O1 11.8(3)
C6 C4 C5 O3 8.1(2)
C3 C4 C5 O3 131.7(2)
C7 C6 C9 O4 -177.4(3)
C4 C6 C9 O4 0.2(4)
C7 C6 C9 C10 3.5(4)
C4 C6 C9 C10 -178.9(2)
C5 O1 C1 C2 -59.2(3)
O2 C2 C1 O1 -169.4(2)
C3 C2 C1 O1 11.6(3)
O2 C2 C3 C4 -135.9(2)
C1 C2 C3 C4 43.0(3)
C6 C4 C3 C2 60.6(3)
C5 C4 C3 C2 -55.0(2)
